data_7112979
loop_
_publ_author_name
'Yamada, Michio'
'Schweizer, W. Bernd'
'Schoenebeck, Franziska'
'Diederich, Fran\,cois'

_publ_section_title
;
 Unprecedented thermal rearrangement of
 push-pull-chromophore-[60]fullerene conjugates: formation of chiral
 1,2,9,12-tetrakis-adducts.
;
_journal_issue 29
_journal_name_full 'Chemical communications (Cambridge, England)'
_journal_page_first 5334
_journal_page_last 5336
_journal_paper_doi 10.1039/c0cc00881h
_journal_volume 46
_journal_year 2010
_chemical_compound_source 'LOC ETH Zurich'
_chemical_formula_moiety 'C78 H15 N5 , 3( C S2 ) '
_chemical_formula_sum 'C81 H15 N5 S6'
_chemical_formula_weight 1250.430
_chemical_name_systematic
;
?
;
_space_group_IT_number 2
_symmetry_cell_setting triclinic
_symmetry_space_group_name_Hall '-P 1'
_symmetry_space_group_name_H-M 'P -1'
_atom_sites_solution_primary direct
_atom_sites_solution_secondary difmap
_cell_angle_alpha 74.0161(11)
_cell_angle_beta 77.3303(12)
_cell_angle_gamma 75.1841(12)
_cell_formula_units_Z 2
_cell_length_a 13.0651(3)
_cell_length_b 13.5710(3)
_cell_length_c 15.9971(5)
_cell_measurement_reflns_used 62527
_cell_measurement_temperature 123
_cell_measurement_theta_max 27.485
_cell_measurement_theta_min 2.753
_cell_volume 2602.02(12)
_computing_cell_refinement 'HKL Scalepack (Otwinowski & Minor 1997)'
_computing_data_collection KappaCCD
_computing_data_reduction 'Denzo and Scalepak (Otwinowski & Minor, 1997)'
_computing_structure_refinement 'SHELXL-97 (Sheldrick, 2008)'
_computing_structure_solution 'SIR97(Altomare et al., J. Appl. Cryst.,1999)'
_diffrn_ambient_temperature 123
_diffrn_measured_fraction_theta_full 0.980
_diffrn_measured_fraction_theta_max 0.980
_diffrn_measurement_device KappaCCD
_diffrn_measurement_method CCD
_diffrn_orient_matrix_type X=UH
_diffrn_orient_matrix_UB_11 -0.07604
_diffrn_orient_matrix_UB_12 0.02529
_diffrn_orient_matrix_UB_13 0.00339
_diffrn_orient_matrix_UB_21 0.01616
_diffrn_orient_matrix_UB_22 -0.01331
_diffrn_orient_matrix_UB_23 0.07552
_diffrn_orient_matrix_UB_31 0.02972
_diffrn_orient_matrix_UB_32 0.05753
_diffrn_orient_matrix_UB_33 -0.01211
_diffrn_radiation_source 'fine-focus sealed tube'
_diffrn_radiation_type ' MoK\a'
_diffrn_radiation_wavelength_id all
_diffrn_reflns_av_R_equivalents 0.061
_diffrn_reflns_limit_h_max 16
_diffrn_reflns_limit_h_min -16
_diffrn_reflns_limit_k_max 17
_diffrn_reflns_limit_k_min -17
_diffrn_reflns_limit_l_max 18
_diffrn_reflns_limit_l_min -20
_diffrn_reflns_number 19258
_diffrn_reflns_theta_full 27.46
_diffrn_reflns_theta_max 27.46
_diffrn_reflns_theta_min 3.27
_exptl_absorpt_coefficient_mu 0.325
_exptl_absorpt_correction_type none
_exptl_crystal_colour 'dark brown'
_exptl_crystal_density_diffrn 1.596
_exptl_crystal_density_method 'not measured'
_exptl_crystal_description Cube
_exptl_crystal_F_000 1264.0
_exptl_crystal_size_max .57
_exptl_crystal_size_mid .3
_exptl_crystal_size_min .012
_refine_diff_density_max 0.806
_refine_diff_density_min -0.719
_refine_diff_density_rms 0.070
_refine_ls_extinction_method none
_refine_ls_goodness_of_fit_ref 1.509
_refine_ls_hydrogen_treatment constr
_refine_ls_matrix_type full
_refine_ls_number_parameters 893
_refine_ls_number_reflns 11674
_refine_ls_number_restraints 5
_refine_ls_restrained_S_all 1.514
_refine_ls_R_factor_all 0.1008
_refine_ls_R_factor_gt 0.0748
_refine_ls_shift/su_max 0.012
_refine_ls_shift/su_mean 0.000
_refine_ls_structure_factor_coef Fsqd
_refine_ls_weighting_details 'calc w=1/[\s^2^(Fo^2^)+ (0.1000P)^2^+0.0000P] where P=(Fo^2^+2Fc^2^)/3'
_refine_ls_weighting_scheme calc
_refine_ls_wR_factor_gt 0.2109
_refine_ls_wR_factor_ref 0.2294
_reflns_number_gt 8566
_reflns_number_total 11674
_reflns_threshold_expression >2sigma(I)
_cod_data_source_file c0cc00881h.txt
_cod_data_source_block 2a
_cod_depositor_comments
;
The following automatic conversions were performed:

'_symmetry_cell_setting' value 'Triclinic' changed to 'triclinic'
according to
/usr/data/users/saulius/automatic-downloads/retrospective/RSC/lib/dictionaries/cif_core.dic
dictionary named 'cif_core.dic' version 2.4.2 from 2011-04-26.

Automatic conversion script
Id: cif_fix_values 2281 2013-09-26 08:29:07Z andrius 
;
_cod_original_sg_symbol_H-M 'P -1 '
_cod_original_formula_sum 'C81 H15 N5 S6 '
_cod_database_code 7112979

loop_
_symmetry_equiv_pos_as_xyz
+X,+Y,+Z
-X,-Y,-Z

loop_
_atom_site_label
_atom_site_type_symbol
_atom_site_fract_x
_atom_site_fract_y
_atom_site_fract_z
_atom_site_U_iso_or_equiv
_atom_site_adp_type
_atom_site_occupancy
_atom_site_symmetry_multiplicity
_atom_site_calc_flag
_atom_site_refinement_flags
_atom_site_disorder_assembly
_atom_site_disorder_group
S73 S 0.64304(11) 0.11046(14) 0.33401(13) 0.1011(5) Uani 1 1 d . . .
S84 S 0.48414(14) 0.13170(12) 0.51015(10) 0.0654(5) Uani 0.715(3) 1 d P . .
S86 S 0.68055(8) 0.18641(10) 0.06888(8) 0.0675(3) Uani 1 1 d . . .
S88 S 0.63023(18) 0.41797(11) 0.07135(14) 0.1335(9) Uani 1 1 d . . .
S94 S 0.0930(3) 0.2958(4) 0.7593(2) 0.0770(15) Uani 0.285(3) 1 d PD A 1
C95 C 0.1861(12) 0.3521(12) 0.7436(9) 0.092(8) Uani 0.285(3) 1 d PD A 1
S96 S 0.2722(16) 0.4104(17) 0.7396(16) 0.36(2) Uani 0.285(3) 1 d PD A 1
S92 S 0.34675(18) 0.1615(3) 0.73125(13) 0.1020(9) Uani 0.715(3) 1 d PD A 2
C91 C 0.3063(5) 0.2828(5) 0.7336(4) 0.093(3) Uani 0.715(3) 1 d PD A 2
S93 S 0.2758(2) 0.4017(2) 0.74021(14) 0.0828(7) Uani 0.715(3) 1 d PD A 2
C851 C 0.6588(13) 0.0252(16) 0.2844(15) 0.087(5) Uani 0.285(3) 1 d P A 1
S841 S 0.6828(4) -0.0756(5) 0.2454(4) 0.0882(17) Uani 0.285(3) 1 d P A 1
N73 N 0.1109(2) 0.70337(19) 0.39018(18) 0.0414(6) Uani 1 1 d . . .
N75 N -0.0955(2) 0.4927(2) 0.42196(18) 0.0421(6) Uani 1 1 d . . .
N78 N 0.4600(3) 0.6669(3) 0.1617(2) 0.0581(8) Uani 1 1 d . . .
N80 N 0.1383(2) 0.6762(2) 0.12723(18) 0.0441(6) Uani 1 1 d . . .
N81 N 0.6083(2) 0.3382(2) 0.50406(17) 0.0417(6) Uani 1 1 d . . .
C1 C 0.1733(2) 0.36721(19) 0.29689(16) 0.0262(5) Uani 1 1 d . . .
C2 C 0.1626(2) 0.26728(19) 0.38034(16) 0.0272(5) Uani 1 1 d . . .
C3 C 0.0629(2) 0.2227(2) 0.38660(16) 0.0295(5) Uani 1 1 d . . .
C4 C -0.0212(2) 0.2718(2) 0.34157(17) 0.0302(5) Uani 1 1 d . . .
C5 C -0.0837(2) 0.2105(2) 0.31992(19) 0.0336(6) Uani 1 1 d . . .
C6 C -0.0601(2) 0.1017(2) 0.34550(19) 0.0349(6) Uani 1 1 d . . .
C7 C 0.0288(2) 0.0502(2) 0.39185(18) 0.0342(6) Uani 1 1 d . . .
C8 C 0.0896(2) 0.1106(2) 0.41026(17) 0.0309(6) Uani 1 1 d . . .
C9 C 0.2055(2) 0.0772(2) 0.39976(17) 0.0300(5) Uani 1 1 d . . .
C10 C 0.0826(2) 0.39830(19) 0.24137(17) 0.0285(5) Uani 1 1 d . . .
C11 C 0.1262(2) 0.42609(19) 0.14908(17) 0.0309(6) Uani 1 1 d . . .
C12 C 0.2411(2) 0.3931(2) 0.13912(17) 0.0306(6) Uani 1 1 d . . .
C13 C 0.2709(2) 0.3451(2) 0.22465(17) 0.0285(5) Uani 1 1 d . . .
C14 C 0.3535(2) 0.2584(2) 0.23432(18) 0.0298(5) Uani 1 1 d . . .
C15 C 0.4111(2) 0.2190(2) 0.15874(19) 0.0338(6) Uani 1 1 d . . .
C16 C 0.3855(2) 0.2681(2) 0.07490(19) 0.0345(6) Uani 1 1 d . . .
C17 C 0.2987(2) 0.3567(2) 0.06490(18) 0.0341(6) Uani 1 1 d . . .
C18 C 0.2415(3) 0.3514(2) -0.00184(18) 0.0372(6) Uani 1 1 d . . .
C19 C 0.2944(2) 0.2574(2) -0.03204(17) 0.0369(6) Uani 1 1 d . . .
C20 C 0.3840(2) 0.2055(2) 0.01484(18) 0.0368(6) Uani 1 1 d . . .
C21 C 0.4086(2) 0.0964(2) 0.04107(19) 0.0376(6) Uani 1 1 d . . .
C22 C 0.3454(2) 0.0354(2) 0.02023(19) 0.0372(6) Uani 1 1 d . . .
C23 C 0.2598(3) 0.0851(2) -0.02494(18) 0.0382(6) Uani 1 1 d . . .
C24 C 0.2334(3) 0.1985(2) -0.05179(18) 0.0389(7) Uani 1 1 d . . .
C25 C 0.1177(3) 0.2319(2) -0.04174(18) 0.0387(6) Uani 1 1 d . . .
C26 C 0.2400(2) -0.0900(2) 0.1198(2) 0.0370(6) Uani 1 1 d . . .
C27 C 0.1604(2) 0.0480(2) 0.00177(19) 0.0380(6) Uani 1 1 d . . .
C28 C 0.1504(2) -0.0378(2) 0.0726(2) 0.0378(6) Uani 1 1 d . . .
C29 C 0.0525(2) -0.0368(2) 0.1362(2) 0.0371(6) Uani 1 1 d . . .
C30 C -0.0316(2) 0.0508(2) 0.1263(2) 0.0377(6) Uani 1 1 d . . .
C31 C -0.0215(2) 0.1399(2) 0.0526(2) 0.0380(6) Uani 1 1 d . . .
C32 C -0.0737(2) 0.2346(2) 0.0830(2) 0.0383(6) Uani 1 1 d . . .
C33 C -0.1161(2) 0.2032(2) 0.1761(2) 0.0375(6) Uani 1 1 d . . .
C34 C -0.0900(2) 0.0892(2) 0.2028(2) 0.0371(6) Uani 1 1 d . . .
C35 C -0.0628(2) 0.0399(2) 0.2862(2) 0.0366(6) Uani 1 1 d . . .
C36 C 0.0243(2) -0.0509(2) 0.2962(2) 0.0362(6) Uani 1 1 d . . .
C37 C 0.0816(2) -0.0884(2) 0.2223(2) 0.0360(6) Uani 1 1 d . . .
C38 C 0.1968(2) -0.1211(2) 0.2119(2) 0.0364(6) Uani 1 1 d . . .
C39 C 0.0725(3) 0.1389(2) -0.00902(19) 0.0394(7) Uani 1 1 d . . .
C40 C 0.3355(2) -0.0544(2) 0.0949(2) 0.0376(6) Uani 1 1 d . . .
C41 C 0.3921(2) -0.0478(2) 0.1602(2) 0.0371(6) Uani 1 1 d . . .
C42 C 0.3519(2) -0.0783(2) 0.2494(2) 0.0356(6) Uani 1 1 d . . .
C43 C 0.2515(2) -0.1148(2) 0.2758(2) 0.0360(6) Uani 1 1 d . . .
C44 C 0.1916(2) -0.0762(2) 0.35255(18) 0.0347(6) Uani 1 1 d . . .
C45 C 0.0818(2) -0.0444(2) 0.36166(18) 0.0351(6) Uani 1 1 d . . .
C46 C 0.2560(2) -0.0150(2) 0.37230(18) 0.0333(6) Uani 1 1 d . . .
C47 C 0.3532(2) -0.0161(2) 0.30941(19) 0.0345(6) Uani 1 1 d . . .
C48 C 0.3956(2) 0.0741(2) 0.27802(19) 0.0332(6) Uani 1 1 d . . .
C49 C 0.3429(2) 0.1680(2) 0.30960(18) 0.0308(5) Uani 1 1 d . . .
C50 C 0.2503(2) 0.1691(2) 0.36937(17) 0.0283(5) Uani 1 1 d . . .
C51 C -0.0107(2) 0.3621(2) 0.26636(18) 0.0300(5) Uani 1 1 d . . .
C52 C -0.0673(2) 0.3555(2) 0.20047(19) 0.0331(6) Uani 1 1 d . . .
C53 C -0.1124(2) 0.2621(2) 0.2334(2) 0.0353(6) Uani 1 1 d . . .
C54 C -0.0276(2) 0.3854(2) 0.11076(19) 0.0350(6) Uani 1 1 d . . .
C55 C 0.0709(2) 0.4219(2) 0.08523(18) 0.0342(6) Uani 1 1 d . . .
C56 C 0.1312(3) 0.3839(2) 0.00794(17) 0.0360(6) Uani 1 1 d . . .
C57 C 0.0675(3) 0.3225(2) -0.01268(18) 0.0377(6) Uani 1 1 d . . .
C58 C -0.0307(2) 0.3236(2) 0.05144(19) 0.0373(6) Uani 1 1 d . . .
C59 C 0.4368(2) 0.0456(2) 0.1274(2) 0.0369(6) Uani 1 1 d . . .
C60 C 0.4378(2) 0.1053(2) 0.18531(19) 0.0338(6) Uani 1 1 d . . .
C61 C 0.1651(2) 0.2923(2) 0.46950(17) 0.0341(6) Uani 1 1 d . . .
C62 C 0.1594(3) 0.2007(2) 0.55058(19) 0.0400(7) Uani 1 1 d . . .
C63 C 0.1784(2) 0.46935(19) 0.32114(16) 0.0271(5) Uani 1 1 d . . .
C64 C 0.2822(2) 0.5069(2) 0.29157(17) 0.0280(5) Uani 1 1 d . . .
C65 C 0.3667(2) 0.4583(2) 0.34543(17) 0.0294(5) Uani 1 1 d . . .
C66 C 0.3422(2) 0.4463(2) 0.43782(18) 0.0318(6) Uani 1 1 d . . .
C67 C 0.4214(2) 0.4076(2) 0.48975(18) 0.0342(6) Uani 1 1 d . . .
C68 C 0.5301(2) 0.3767(2) 0.45252(19) 0.0357(6) Uani 1 1 d . . .
C69 C 0.5539(2) 0.3881(2) 0.36003(19) 0.0368(6) Uani 1 1 d . . .
C70 C 0.4741(2) 0.4283(2) 0.30817(18) 0.0339(6) Uani 1 1 d . . .
C71 C 0.0936(2) 0.5313(2) 0.36034(17) 0.0294(5) Uani 1 1 d . . .
C72 C 0.1047(2) 0.6275(2) 0.37572(18) 0.0322(6) Uani 1 1 d . . .
C74 C -0.0116(2) 0.5069(2) 0.39249(18) 0.0325(6) Uani 1 1 d . . .
C76 C 0.2923(2) 0.5852(2) 0.21713(18) 0.0320(6) Uani 1 1 d . . .
C77 C 0.3874(2) 0.6293(2) 0.1872(2) 0.0403(7) Uani 1 1 d . . .
C79 C 0.2067(2) 0.6340(2) 0.16632(18) 0.0353(6) Uani 1 1 d . . .
C82 C 0.7187(2) 0.3044(3) 0.4654(2) 0.0479(8) Uani 1 1 d . . .
C83 C 0.5811(3) 0.3218(3) 0.5992(2) 0.0455(7) Uani 1 1 d . . .
C85 C 0.5674(4) 0.1186(4) 0.4226(4) 0.0507(12) Uani 0.715(3) 1 d P A .
C87 C 0.6545(3) 0.3019(4) 0.0696(3) 0.0633(11) Uani 1 1 d . . .
H61A H 0.2380 0.3191 0.4634 0.040(8) Uiso 1 1 calc R . .
H61B H 0.0986 0.3560 0.4805 0.046(9) Uiso 1 1 calc R . .
H62A H 0.0888 0.1705 0.5559 0.045(9) Uiso 1 1 calc R . .
H62B H 0.1553 0.2277 0.6090 0.060(11) Uiso 1 1 calc R . .
H62C H 0.2300 0.1395 0.5439 0.065(12) Uiso 1 1 calc R . .
H66 H 0.2675 0.4658 0.4654 0.031(8) Uiso 1 1 calc R . .
H67 H 0.4023 0.4014 0.5535 0.032(8) Uiso 1 1 calc R . .
H69 H 0.6282 0.3670 0.3323 0.053(10) Uiso 1 1 calc R . .
H70 H 0.4929 0.4361 0.2443 0.026(7) Uiso 1 1 calc R . .
H82A H 0.7255 0.2374 0.4391 0.064(12) Uiso 1 1 calc R . .
H82B H 0.7695 0.2832 0.5153 0.075(13) Uiso 1 1 calc R . .
H82C H 0.7435 0.3674 0.4130 0.086(15) Uiso 1 1 calc R . .
H83A H 0.5348 0.3939 0.6160 0.067(12) Uiso 1 1 calc R . .
H83B H 0.6538 0.2978 0.6277 0.061(11) Uiso 1 1 calc R . .
H83C H 0.5346 0.2615 0.6246 0.081(14) Uiso 1 1 calc R . .

loop_
_atom_site_aniso_label
_atom_site_aniso_U_11
_atom_site_aniso_U_22
_atom_site_aniso_U_33
_atom_site_aniso_U_23
_atom_site_aniso_U_13
_atom_site_aniso_U_12
S73 0.0654(7) 0.1136(12) 0.1374(13) -0.0596(10) 0.0156(8) -0.0356(8)
S84 0.0821(11) 0.0545(8) 0.0673(9) -0.0153(6) -0.0238(7) -0.0164(7)
S86 0.0395(5) 0.0841(8) 0.0915(7) -0.0475(6) 0.0038(5) -0.0175(5)
S88 0.1607(17) 0.0589(8) 0.1367(14) -0.0200(8) 0.0771(14) -0.0342(9)
S94 0.065(2) 0.103(3) 0.053(2) -0.002(2) -0.0172(17) -0.011(2)
C95 0.18(2) 0.045(8) 0.052(8) -0.013(6) -0.075(12) 0.020(11)
S96 0.30(3) 0.41(4) 0.193(17) 0.04(2) -0.096(16) 0.16(3)
S92 0.0828(13) 0.165(3) 0.0602(10) -0.0424(13) -0.0006(9) -0.0211(15)
C91 0.055(3) 0.159(8) 0.040(3) -0.004(4) -0.001(2) -0.002(4)
S93 0.0785(14) 0.0945(16) 0.0498(9) 0.0105(10) -0.0012(10) -0.0104(13)
C851 0.056(9) 0.090(13) 0.124(15) -0.040(11) -0.003(9) -0.024(9)
S841 0.080(3) 0.090(4) 0.091(3) -0.034(3) -0.029(2) 0.015(3)
N73 0.0440(14) 0.0294(12) 0.0536(15) -0.0125(11) -0.0079(12) -0.0095(11)
N75 0.0374(14) 0.0425(14) 0.0495(14) -0.0211(12) 0.0018(11) -0.0101(11)
N78 0.0481(16) 0.0546(18) 0.0671(19) 0.0038(15) -0.0052(14) -0.0256(15)
N80 0.0537(16) 0.0336(13) 0.0466(14) -0.0009(11) -0.0175(13) -0.0132(12)
N81 0.0341(13) 0.0471(15) 0.0419(13) -0.0133(11) -0.0123(10) 0.0035(11)
C1 0.0272(12) 0.0205(11) 0.0312(12) -0.0061(9) -0.0033(10) -0.0064(9)
C2 0.0286(12) 0.0225(12) 0.0296(11) -0.0058(9) -0.0027(10) -0.0057(10)
C3 0.0293(13) 0.0280(13) 0.0290(12) -0.0078(10) 0.0030(10) -0.0074(10)
C4 0.0258(12) 0.0281(13) 0.0341(12) -0.0103(10) 0.0018(10) -0.0034(10)
C5 0.0215(12) 0.0361(14) 0.0405(14) -0.0114(11) 0.0027(10) -0.0052(11)
C6 0.0272(13) 0.0373(15) 0.0405(14) -0.0102(12) 0.0047(11) -0.0145(11)
C7 0.0359(14) 0.0283(13) 0.0361(13) -0.0046(11) 0.0048(11) -0.0148(11)
C8 0.0327(13) 0.0283(13) 0.0274(11) -0.0033(10) 0.0005(10) -0.0068(11)
C9 0.0335(13) 0.0240(12) 0.0297(12) -0.0008(10) -0.0072(10) -0.0053(10)
C10 0.0323(13) 0.0190(11) 0.0335(12) -0.0070(9) -0.0073(10) -0.0017(10)
C11 0.0398(14) 0.0173(11) 0.0330(12) -0.0034(9) -0.0055(11) -0.0040(10)
C12 0.0365(14) 0.0228(12) 0.0321(12) -0.0028(10) -0.0029(11) -0.0115(11)
C13 0.0294(13) 0.0240(12) 0.0324(12) -0.0071(10) 0.0011(10) -0.0104(10)
C14 0.0241(12) 0.0304(13) 0.0372(13) -0.0088(11) -0.0029(10) -0.0101(10)
C15 0.0246(12) 0.0333(14) 0.0433(14) -0.0106(12) 0.0016(11) -0.0100(11)
C16 0.0308(13) 0.0343(14) 0.0378(13) -0.0091(11) 0.0044(11) -0.0136(11)
C17 0.0391(15) 0.0296(13) 0.0317(12) -0.0029(11) 0.0039(11) -0.0162(12)
C18 0.0478(16) 0.0328(14) 0.0285(12) -0.0010(11) -0.0012(12) -0.0147(13)
C19 0.0453(16) 0.0366(15) 0.0273(12) -0.0068(11) 0.0027(12) -0.0138(13)
C20 0.0353(14) 0.0383(15) 0.0348(13) -0.0111(12) 0.0083(11) -0.0130(12)
C21 0.0294(13) 0.0407(15) 0.0412(14) -0.0193(12) 0.0082(11) -0.0061(12)
C22 0.0354(14) 0.0346(14) 0.0394(14) -0.0179(12) 0.0057(12) -0.0031(12)
C23 0.0470(16) 0.0360(15) 0.0326(13) -0.0163(12) 0.0012(12) -0.0076(13)
C24 0.0482(17) 0.0395(15) 0.0275(12) -0.0089(11) -0.0016(12) -0.0094(13)
C25 0.0477(17) 0.0386(15) 0.0327(13) -0.0081(12) -0.0119(12) -0.0095(13)
C26 0.0433(16) 0.0223(13) 0.0460(15) -0.0139(11) -0.0049(13) -0.0034(11)
C27 0.0415(16) 0.0390(15) 0.0390(14) -0.0195(12) -0.0068(12) -0.0068(13)
C28 0.0426(16) 0.0321(14) 0.0458(15) -0.0207(12) -0.0088(13) -0.0066(12)
C29 0.0410(15) 0.0297(14) 0.0474(15) -0.0143(12) -0.0079(13) -0.0126(12)
C30 0.0339(14) 0.0405(15) 0.0471(15) -0.0180(13) -0.0095(12) -0.0114(12)
C31 0.0379(15) 0.0375(15) 0.0462(15) -0.0141(13) -0.0174(12) -0.0075(12)
C32 0.0344(14) 0.0355(15) 0.0474(16) -0.0118(12) -0.0166(12) -0.0008(12)
C33 0.0236(12) 0.0390(16) 0.0528(16) -0.0138(13) -0.0085(12) -0.0061(11)
C34 0.0284(13) 0.0382(15) 0.0499(16) -0.0144(13) -0.0052(12) -0.0122(12)
C35 0.0275(13) 0.0350(14) 0.0481(15) -0.0103(12) 0.0031(12) -0.0151(11)
C36 0.0381(15) 0.0267(13) 0.0455(15) -0.0066(11) -0.0010(12) -0.0160(12)
C37 0.0392(15) 0.0260(13) 0.0460(15) -0.0084(11) -0.0057(12) -0.0135(12)
C38 0.0415(15) 0.0194(12) 0.0480(15) -0.0091(11) -0.0052(13) -0.0058(11)
C39 0.0492(17) 0.0385(16) 0.0366(14) -0.0122(12) -0.0139(13) -0.0098(13)
C40 0.0318(14) 0.0302(14) 0.0491(16) -0.0185(12) 0.0013(12) -0.0003(11)
C41 0.0269(13) 0.0319(14) 0.0499(16) -0.0172(12) -0.0012(12) 0.0028(11)
C42 0.0311(14) 0.0220(12) 0.0493(16) -0.0075(11) -0.0073(12) 0.0021(10)
C43 0.0408(15) 0.0198(12) 0.0433(14) -0.0032(11) -0.0091(12) -0.0016(11)
C44 0.0437(15) 0.0198(12) 0.0376(13) 0.0003(10) -0.0078(12) -0.0076(11)
C45 0.0416(15) 0.0237(12) 0.0369(13) -0.0012(11) -0.0007(12) -0.0129(11)
C46 0.0385(15) 0.0221(12) 0.0366(13) -0.0003(10) -0.0111(11) -0.0043(11)
C47 0.0315(13) 0.0238(13) 0.0446(14) -0.0045(11) -0.0125(12) 0.0026(10)
C48 0.0258(12) 0.0302(13) 0.0443(14) -0.0104(11) -0.0100(11) -0.0014(10)
C49 0.0271(12) 0.0267(13) 0.0390(13) -0.0072(11) -0.0095(11) -0.0033(10)
C50 0.0303(13) 0.0225(12) 0.0317(12) -0.0024(10) -0.0110(10) -0.0038(10)
C51 0.0254(12) 0.0251(12) 0.0370(13) -0.0112(10) -0.0036(10) 0.0020(10)
C52 0.0254(12) 0.0284(13) 0.0444(14) -0.0113(11) -0.0094(11) 0.0024(10)
C53 0.0219(12) 0.0354(15) 0.0486(15) -0.0145(12) -0.0045(11) -0.0019(11)
C54 0.0346(14) 0.0249(13) 0.0433(14) -0.0080(11) -0.0142(12) 0.0045(11)
C55 0.0446(16) 0.0204(12) 0.0341(13) -0.0018(10) -0.0127(12) 0.0002(11)
C56 0.0501(17) 0.0256(13) 0.0300(12) 0.0000(10) -0.0101(12) -0.0077(12)
C57 0.0457(16) 0.0331(14) 0.0332(13) -0.0035(11) -0.0146(12) -0.0034(12)
C58 0.0396(15) 0.0317(14) 0.0408(14) -0.0060(12) -0.0189(12) 0.0002(12)
C59 0.0243(12) 0.0350(14) 0.0481(15) -0.0151(12) 0.0011(11) -0.0005(11)
C60 0.0219(12) 0.0318(14) 0.0453(15) -0.0113(12) -0.0019(11) -0.0020(10)
C61 0.0429(15) 0.0314(14) 0.0296(12) -0.0073(11) -0.0055(11) -0.0106(12)
C62 0.0504(17) 0.0349(15) 0.0318(13) -0.0053(11) -0.0042(12) -0.0083(13)
C63 0.0311(13) 0.0227(11) 0.0283(11) -0.0046(9) -0.0076(10) -0.0061(10)
C64 0.0266(12) 0.0251(12) 0.0351(12) -0.0103(10) -0.0048(10) -0.0069(10)
C65 0.0283(13) 0.0267(12) 0.0338(12) -0.0070(10) -0.0051(10) -0.0068(10)
C66 0.0275(13) 0.0299(13) 0.0347(13) -0.0081(11) -0.0015(10) -0.0026(10)
C67 0.0335(14) 0.0333(14) 0.0335(13) -0.0082(11) -0.0063(11) -0.0016(11)
C68 0.0300(13) 0.0343(14) 0.0415(14) -0.0109(12) -0.0071(11) -0.0010(11)
C69 0.0276(13) 0.0390(15) 0.0417(14) -0.0131(12) -0.0027(11) -0.0020(11)
C70 0.0323(14) 0.0311(14) 0.0368(13) -0.0105(11) -0.0008(11) -0.0048(11)
C71 0.0309(13) 0.0248(12) 0.0330(12) -0.0067(10) -0.0045(10) -0.0069(10)
C72 0.0322(13) 0.0258(13) 0.0368(13) -0.0048(11) -0.0065(11) -0.0048(11)
C74 0.0341(14) 0.0271(13) 0.0366(13) -0.0135(11) -0.0007(11) -0.0043(11)
C76 0.0319(13) 0.0279(13) 0.0375(13) -0.0077(11) -0.0042(11) -0.0096(11)
C77 0.0392(16) 0.0337(15) 0.0454(15) -0.0019(12) -0.0063(13) -0.0111(13)
C79 0.0446(16) 0.0280(13) 0.0349(13) -0.0054(11) -0.0056(13) -0.0131(12)
C82 0.0305(15) 0.055(2) 0.0575(18) -0.0164(16) -0.0132(13) 0.0020(14)
C83 0.0449(17) 0.0461(18) 0.0438(16) -0.0073(14) -0.0188(14) -0.0004(14)
C85 0.039(2) 0.043(2) 0.072(3) -0.008(2) -0.017(2) -0.0108(19)
C87 0.049(2) 0.078(3) 0.057(2) -0.0172(19) 0.0133(17) -0.0194(19)

loop_
_atom_type_symbol
_atom_type_description
_atom_type_scat_dispersion_real
_atom_type_scat_dispersion_imag
_atom_type_scat_source
C C 0.0033 0.0016 'International Tables Vol C Tables 4.2.6.8 and 6.1.1.4'
H H 0.0000 0.0000 'International Tables Vol C Tables 4.2.6.8 and 6.1.1.4'
N N 0.0061 0.0033 'International Tables Vol C Tables 4.2.6.8 and 6.1.1.4'
S S 0.1246 0.1234 'International Tables Vol C Tables 4.2.6.8 and 6.1.1.4'

loop_
_diffrn_radiation_wavelength
0.71073

loop_
_geom_angle_atom_site_label_1
_geom_angle_atom_site_label_2
_geom_angle_atom_site_label_3
_geom_angle
C851 S73 C85 126.2(7)
S96 C95 S94 172.7(17)
S93 C91 S92 174.6(5)
S73 C851 S841 171.1(17)
C68 N81 C82 120.4(3)
C68 N81 C83 120.5(2)
C82 N81 C83 118.9(3)
C10 C1 C13 99.4(2)
C10 C1 C63 105.9(2)
C13 C1 C63 107.2(2)
C10 C1 C2 114.2(2)
C13 C1 C2 113.73(19)
C63 C1 C2 114.9(2)
C50 C2 C3 98.9(2)
C50 C2 C61 108.4(2)
C3 C2 C61 110.8(2)
C50 C2 C1 112.93(19)
C3 C2 C1 112.6(2)
C61 C2 C1 112.5(2)
C4 C3 C8 119.3(3)
C4 C3 C2 125.3(2)
C8 C3 C2 109.9(2)
C3 C4 C5 120.1(2)
C3 C4 C51 120.2(2)
C5 C4 C51 107.3(2)
C6 C5 C53 119.9(3)
C6 C5 C4 120.6(3)
C53 C5 C4 108.3(2)
C5 C6 C7 119.2(3)
C5 C6 C35 120.3(3)
C7 C6 C35 107.9(3)
C8 C7 C6 119.3(2)
C8 C7 C45 119.9(3)
C6 C7 C45 108.5(3)
C7 C8 C3 121.4(3)
C7 C8 C9 119.5(2)
C3 C8 C9 108.6(2)
C46 C9 C50 121.6(2)
C46 C9 C8 120.3(3)
C50 C9 C8 107.9(2)
C51 C10 C11 119.5(2)
C51 C10 C1 124.7(2)
C11 C10 C1 109.8(2)
C55 C11 C12 120.5(2)
C55 C11 C10 120.5(3)
C12 C11 C10 108.6(2)
C17 C12 C13 121.0(3)
C17 C12 C11 120.2(3)
C13 C12 C11 108.6(2)
C14 C13 C12 119.3(2)
C14 C13 C1 124.7(2)
C12 C13 C1 109.9(2)
C13 C14 C15 120.0(2)
C13 C14 C49 120.2(2)
C15 C14 C49 108.0(2)
C16 C15 C14 121.0(3)
C16 C15 C60 119.9(3)
C14 C15 C60 108.4(2)
C15 C16 C17 119.2(3)
C15 C16 C20 120.0(3)
C17 C16 C20 108.1(3)
C12 C17 C16 119.5(3)
C12 C17 C18 119.7(3)
C16 C17 C18 108.6(3)
C56 C18 C19 120.9(3)
C56 C18 C17 119.7(3)
C19 C18 C17 107.3(3)
C24 C19 C18 119.6(3)
C24 C19 C20 120.2(3)
C18 C19 C20 108.4(3)
C21 C20 C19 119.9(3)
C21 C20 C16 119.9(3)
C19 C20 C16 107.6(3)
C20 C21 C59 120.2(3)
C20 C21 C22 119.8(3)
C59 C21 C22 108.2(3)
C23 C22 C21 120.3(3)
C23 C22 C40 120.2(3)
C21 C22 C40 107.5(3)
C22 C23 C27 120.0(3)
C22 C23 C24 120.1(3)
C27 C23 C24 108.0(3)
C19 C24 C25 120.0(3)
C19 C24 C23 119.7(3)
C25 C24 C23 108.3(3)
C57 C25 C39 120.3(3)
C57 C25 C24 120.0(3)
C39 C25 C24 107.8(3)
C40 C26 C38 120.0(3)
C40 C26 C28 120.2(3)
C38 C26 C28 107.7(3)
C28 C27 C23 120.2(3)
C28 C27 C39 120.3(3)
C23 C27 C39 107.8(3)
C27 C28 C29 120.2(3)
C27 C28 C26 119.9(3)
C29 C28 C26 108.0(3)
C30 C29 C37 120.4(3)
C30 C29 C28 119.6(3)
C37 C29 C28 107.8(3)
C29 C30 C34 119.5(3)
C29 C30 C31 120.3(3)
C34 C30 C31 108.4(3)
C39 C31 C30 120.2(3)
C39 C31 C32 119.6(3)
C30 C31 C32 108.2(3)
C58 C32 C31 120.4(3)
C58 C32 C33 120.1(3)
C31 C32 C33 107.6(3)
C53 C33 C32 119.9(3)
C53 C33 C34 119.7(3)
C32 C33 C34 108.2(3)
C35 C34 C30 120.6(3)
C35 C34 C33 119.9(3)
C30 C34 C33 107.6(3)
C34 C35 C6 120.0(3)
C34 C35 C36 119.7(3)
C6 C35 C36 108.3(3)
C37 C36 C35 120.1(3)
C37 C36 C45 119.5(3)
C35 C36 C45 107.7(3)
C36 C37 C38 120.2(3)
C36 C37 C29 119.8(3)
C38 C37 C29 108.1(3)
C43 C38 C37 119.8(3)
C43 C38 C26 119.6(3)
C37 C38 C26 108.4(3)
C31 C39 C25 120.0(3)
C31 C39 C27 119.4(3)
C25 C39 C27 108.2(3)
C26 C40 C41 120.6(3)
C26 C40 C22 119.5(3)
C41 C40 C22 108.0(3)
C42 C41 C40 120.0(3)
C42 C41 C59 120.1(3)
C40 C41 C59 108.2(3)
C41 C42 C47 120.2(3)
C41 C42 C43 119.6(3)
C47 C42 C43 107.4(2)
C38 C43 C44 119.8(3)
C38 C43 C42 120.2(3)
C44 C43 C42 108.6(3)
C45 C44 C43 120.1(3)
C45 C44 C46 120.5(3)
C43 C44 C46 106.8(2)
C44 C45 C7 120.4(3)
C44 C45 C36 120.5(3)
C7 C45 C36 107.5(3)
C9 C46 C47 118.9(2)
C9 C46 C44 119.4(3)
C47 C46 C44 108.9(3)
C48 C47 C46 119.5(3)
C48 C47 C42 120.0(3)
C46 C47 C42 108.4(2)
C47 C48 C60 119.8(3)
C47 C48 C49 120.4(2)
C60 C48 C49 108.3(2)
C50 C49 C48 120.1(2)
C50 C49 C14 120.2(2)
C48 C49 C14 107.2(2)
C49 C50 C9 119.5(2)
C49 C50 C2 125.4(2)
C9 C50 C2 110.3(2)
C10 C51 C52 120.2(2)
C10 C51 C4 120.3(2)
C52 C51 C4 108.0(2)
C54 C52 C51 120.7(3)
C54 C52 C53 119.5(3)
C51 C52 C53 108.1(2)
C33 C53 C5 120.2(3)
C33 C53 C52 120.1(3)
C5 C53 C52 108.2(3)
C52 C54 C55 118.7(3)
C52 C54 C58 120.2(3)
C55 C54 C58 108.6(3)
C11 C55 C54 120.3(2)
C11 C55 C56 119.1(3)
C54 C55 C56 108.5(3)
C18 C56 C57 119.6(3)
C18 C56 C55 120.8(3)
C57 C56 C55 107.0(3)
C25 C57 C58 119.7(3)
C25 C57 C56 120.0(3)
C58 C57 C56 108.0(3)
C32 C58 C54 120.1(3)
C32 C58 C57 120.0(3)
C54 C58 C57 107.8(3)
C60 C59 C21 120.1(3)
C60 C59 C41 119.6(3)
C21 C59 C41 108.2(3)
C59 C60 C48 120.4(3)
C59 C60 C15 120.0(3)
C48 C60 C15 108.1(2)
C62 C61 C2 115.4(2)
C71 C63 C64 117.6(2)
C71 C63 C1 124.6(2)
C64 C63 C1 117.6(2)
C76 C64 C65 123.4(2)
C76 C64 C63 119.0(2)
C65 C64 C63 117.6(2)
C70 C65 C66 118.0(2)
C70 C65 C64 122.1(2)
C66 C65 C64 119.8(2)
C67 C66 C65 121.2(2)
C66 C67 C68 121.1(3)
N81 C68 C69 121.6(3)
N81 C68 C67 121.0(3)
C69 C68 C67 117.4(3)
C70 C69 C68 121.2(3)
C69 C70 C65 121.1(3)
C63 C71 C72 120.6(2)
C63 C71 C74 124.6(2)
C72 C71 C74 114.7(2)
N73 C72 C71 177.8(3)
N75 C74 C71 174.8(3)
C64 C76 C79 122.4(2)
C64 C76 C77 122.2(3)
C79 C76 C77 115.3(2)
N78 C77 C76 177.6(3)
N80 C79 C76 177.2(3)
S73 C85 S84 176.4(4)
S86 C87 S88 178.8(4)
C62 C61 H61A 108.4
C2 C61 H61A 108.4
C62 C61 H61B 108.4
C2 C61 H61B 108.4
H61A C61 H61B 107.5
C61 C62 H62A 109.5
C61 C62 H62B 109.5
H62A C62 H62B 109.5
C61 C62 H62C 109.5
H62A C62 H62C 109.5
H62B C62 H62C 109.5
C67 C66 H66 119.4
C65 C66 H66 119.4
C66 C67 H67 119.5
C68 C67 H67 119.5
C70 C69 H69 119.4
C68 C69 H69 119.4
C69 C70 H70 119.4
C65 C70 H70 119.4
N81 C82 H82A 109.5
N81 C82 H82B 109.5
H82A C82 H82B 109.5
N81 C82 H82C 109.5
H82A C82 H82C 109.5
H82B C82 H82C 109.5
N81 C83 H83A 109.5
N81 C83 H83B 109.5
H83A C83 H83B 109.5
N81 C83 H83C 109.5
H83A C83 H83C 109.5
H83B C83 H83C 109.5

loop_
_geom_bond_atom_site_label_1
_geom_bond_atom_site_label_2
_geom_bond_distance
S73 C851 1.52(2)
S73 C85 1.554(6)
S84 C85 1.595(6)
S86 C87 1.519(5)
S88 C87 1.532(5)
S94 C95 1.536(10)
C95 S96 1.515(10)
S92 C91 1.603(6)
C91 S93 1.588(7)
C851 S841 1.59(2)
N73 C72 1.141(4)
N75 C74 1.136(4)
N78 C77 1.136(4)
N80 C79 1.141(4)
N81 C68 1.362(4)
N81 C82 1.449(4)
N81 C83 1.452(4)
C1 C10 1.540(4)
C1 C13 1.549(3)
C1 C63 1.559(3)
C1 C2 1.631(3)
C2 C50 1.542(4)
C2 C3 1.545(4)
C2 C61 1.563(4)
C3 C4 1.371(4)
C3 C8 1.431(4)
C4 C5 1.452(4)
C4 C51 1.473(4)
C5 C6 1.390(4)
C5 C53 1.452(4)
C6 C7 1.436(4)
C6 C35 1.440(4)
C7 C8 1.400(4)
C7 C45 1.449(4)
C8 C9 1.451(4)
C9 C46 1.396(4)
C9 C50 1.430(4)
C10 C51 1.368(4)
C10 C11 1.443(4)
C11 C55 1.395(4)
C11 C12 1.439(4)
C12 C17 1.400(4)
C12 C13 1.435(4)
C13 C14 1.377(4)
C14 C15 1.437(4)
C14 C49 1.474(4)
C15 C16 1.394(4)
C15 C60 1.453(4)
C16 C17 1.427(4)
C16 C20 1.453(4)
C17 C18 1.457(4)
C18 C56 1.382(4)
C18 C19 1.442(4)
C19 C24 1.396(4)
C19 C20 1.450(5)
C20 C21 1.394(4)
C21 C59 1.445(4)
C21 C22 1.450(4)
C22 C23 1.389(5)
C22 C40 1.462(4)
C23 C27 1.447(4)
C23 C24 1.449(4)
C24 C25 1.449(4)
C25 C57 1.389(4)
C25 C39 1.447(4)
C26 C40 1.391(4)
C26 C38 1.442(4)
C26 C28 1.452(4)
C27 C28 1.394(4)
C27 C39 1.455(4)
C28 C29 1.449(4)
C29 C30 1.396(4)
C29 C37 1.447(4)
C30 C34 1.446(4)
C30 C31 1.449(4)
C31 C39 1.395(4)
C31 C32 1.450(4)
C32 C58 1.385(4)
C32 C33 1.454(4)
C33 C53 1.387(4)
C33 C34 1.457(4)
C34 C35 1.396(4)
C35 C36 1.447(4)
C36 C37 1.402(4)
C36 C45 1.449(4)
C37 C38 1.442(4)
C38 C43 1.400(4)
C40 C41 1.440(5)
C41 C42 1.393(4)
C41 C59 1.449(4)
C42 C47 1.447(4)
C42 C43 1.456(4)
C43 C44 1.455(4)
C44 C45 1.375(4)
C44 C46 1.455(4)
C46 C47 1.437(4)
C47 C48 1.394(4)
C48 C60 1.449(4)
C48 C49 1.452(4)
C49 C50 1.368(4)
C51 C52 1.447(4)
C52 C54 1.398(4)
C52 C53 1.453(4)
C54 C55 1.433(4)
C54 C58 1.442(4)
C55 C56 1.460(4)
C56 C57 1.457(4)
C57 C58 1.456(4)
C59 C60 1.393(4)
C61 C62 1.533(4)
C63 C71 1.356(4)
C63 C64 1.504(4)
C64 C76 1.368(4)
C64 C65 1.460(4)
C65 C70 1.401(4)
C65 C66 1.414(4)
C66 C67 1.377(4)
C67 C68 1.418(4)
C68 C69 1.417(4)
C69 C70 1.383(4)
C71 C72 1.442(4)
C71 C74 1.446(4)
C76 C79 1.440(4)
C76 C77 1.447(4)
C61 H61A 1.0800
C61 H61B 1.0800
C62 H62A 1.0800
C62 H62B 1.0800
C62 H62C 1.0800
C66 H66 0.9800
C67 H67 0.9800
C69 H69 0.9800
C70 H70 0.9800
C82 H82A 1.0800
C82 H82B 1.0800
C82 H82C 1.0800
C83 H83A 1.0800
C83 H83B 1.0800
C83 H83C 1.0800

loop_
_geom_torsion_atom_site_label_1
_geom_torsion_atom_site_label_2
_geom_torsion_atom_site_label_3
_geom_torsion_atom_site_label_4
_geom_torsion
C85 S73 C851 S841 -65(8)
C10 C1 C2 C50 111.4(2)
C13 C1 C2 C50 -1.8(3)
C63 C1 C2 C50 -125.9(2)
C10 C1 C2 C3 0.5(3)
C13 C1 C2 C3 -112.7(2)
C63 C1 C2 C3 123.2(2)
C10 C1 C2 C61 -125.6(2)
C13 C1 C2 C61 121.3(2)
C63 C1 C2 C61 -2.8(3)
C50 C2 C3 C4 -133.3(3)
C61 C2 C3 C4 113.1(3)
C1 C2 C3 C4 -13.8(3)
C50 C2 C3 C8 19.9(3)
C61 C2 C3 C8 -93.7(2)
C1 C2 C3 C8 139.4(2)
C8 C3 C4 C5 1.3(4)
C2 C3 C4 C5 152.2(2)
C8 C3 C4 C51 -136.1(3)
C2 C3 C4 C51 14.8(4)
C3 C4 C5 C6 0.9(4)
C51 C4 C5 C6 143.1(2)
C3 C4 C5 C53 -142.8(2)
C51 C4 C5 C53 -0.6(3)
C53 C5 C6 C7 138.1(3)
C4 C5 C6 C7 -1.6(4)
C53 C5 C6 C35 0.7(4)
C4 C5 C6 C35 -138.9(3)
C5 C6 C7 C8 0.0(4)
C35 C6 C7 C8 142.1(3)
C5 C6 C7 C45 -142.2(3)
C35 C6 C7 C45 -0.1(3)
C6 C7 C8 C3 2.2(4)
C45 C7 C8 C3 140.1(3)
C6 C7 C8 C9 -138.5(3)
C45 C7 C8 C9 -0.6(4)
C4 C3 C8 C7 -2.9(4)
C2 C3 C8 C7 -157.9(2)
C4 C3 C8 C9 141.6(2)
C2 C3 C8 C9 -13.4(3)
C7 C8 C9 C46 -0.6(4)
C3 C8 C9 C46 -145.9(2)
C7 C8 C9 C50 145.2(2)
C3 C8 C9 C50 -0.1(3)
C13 C1 C10 C51 134.0(3)
C63 C1 C10 C51 -115.0(3)
C2 C1 C10 C51 12.5(3)
C13 C1 C10 C11 -18.5(3)
C63 C1 C10 C11 92.6(2)
C2 C1 C10 C11 -139.9(2)
C51 C10 C11 C55 3.6(4)
C1 C10 C11 C55 157.7(2)
C51 C10 C11 C12 -141.4(2)
C1 C10 C11 C12 12.8(3)
C55 C11 C12 C17 0.1(4)
C10 C11 C12 C17 145.1(2)
C55 C11 C12 C13 -145.3(2)
C10 C11 C12 C13 -0.4(3)
C17 C12 C13 C14 -3.6(4)
C11 C12 C13 C14 141.6(2)
C17 C12 C13 C1 -157.3(2)
C11 C12 C13 C1 -12.1(3)
C10 C1 C13 C14 -133.6(3)
C63 C1 C13 C14 116.3(3)
C2 C1 C13 C14 -11.8(4)
C10 C1 C13 C12 18.3(3)
C63 C1 C13 C12 -91.7(2)
C2 C1 C13 C12 140.1(2)
C12 C13 C14 C15 2.0(4)
C1 C13 C14 C15 151.5(3)
C12 C13 C14 C49 -136.5(3)
C1 C13 C14 C49 13.0(4)
C13 C14 C15 C16 0.8(4)
C49 C14 C15 C16 143.7(3)
C13 C14 C15 C60 -143.4(3)
C49 C14 C15 C60 -0.5(3)
C14 C15 C16 C17 -2.0(4)
C60 C15 C16 C17 138.2(3)
C14 C15 C16 C20 -139.2(3)
C60 C15 C16 C20 1.0(4)
C13 C12 C17 C16 2.4(4)
C11 C12 C17 C16 -138.8(3)
C13 C12 C17 C18 140.6(3)
C11 C12 C17 C18 -0.6(4)
C15 C16 C17 C12 0.4(4)
C20 C16 C17 C12 142.1(3)
C15 C16 C17 C18 -142.0(3)
C20 C16 C17 C18 -0.3(3)
C12 C17 C18 C56 1.0(4)
C16 C17 C18 C56 143.3(3)
C12 C17 C18 C19 -141.8(3)
C16 C17 C18 C19 0.5(3)
C56 C18 C19 C24 0.1(4)
C17 C18 C19 C24 142.4(3)
C56 C18 C19 C20 -142.9(3)
C17 C18 C19 C20 -0.5(3)
C24 C19 C20 C21 -0.7(4)
C18 C19 C20 C21 142.0(3)
C24 C19 C20 C16 -142.3(3)
C18 C19 C20 C16 0.4(3)
C15 C16 C20 C21 -0.4(4)
C17 C16 C20 C21 -141.7(3)
C15 C16 C20 C19 141.3(3)
C17 C16 C20 C19 -0.1(3)
C19 C20 C21 C59 -137.6(3)
C16 C20 C21 C59 -0.6(4)
C19 C20 C21 C22 0.9(4)
C16 C20 C21 C22 137.9(3)
C20 C21 C22 C23 -0.7(4)
C59 C21 C22 C23 142.2(3)
C20 C21 C22 C40 -143.3(3)
C59 C21 C22 C40 -0.3(3)
C21 C22 C23 C27 -138.0(3)
C40 C22 C23 C27 -0.1(4)
C21 C22 C23 C24 0.2(4)
C40 C22 C23 C24 138.1(3)
C18 C19 C24 C25 -0.1(4)
C20 C19 C24 C25 138.5(3)
C18 C19 C24 C23 -138.4(3)
C20 C19 C24 C23 0.2(4)
C22 C23 C24 C19 0.0(4)
C27 C23 C24 C19 142.6(3)
C22 C23 C24 C25 -142.6(3)
C27 C23 C24 C25 0.0(3)
C19 C24 C25 C57 0.2(4)
C23 C24 C25 C57 142.6(3)
C19 C24 C25 C39 -142.7(3)
C23 C24 C25 C39 -0.3(3)
C22 C23 C27 C28 -0.2(4)
C24 C23 C27 C28 -142.8(3)
C22 C23 C27 C39 142.9(3)
C24 C23 C27 C39 0.2(3)
C23 C27 C28 C29 138.4(3)
C39 C27 C28 C29 -0.2(4)
C23 C27 C28 C26 0.0(4)
C39 C27 C28 C26 -138.5(3)
C40 C26 C28 C27 0.4(4)
C38 C26 C28 C27 142.9(3)
C40 C26 C28 C29 -142.5(3)
C38 C26 C28 C29 0.1(3)
C27 C28 C29 C30 -0.4(4)
C26 C28 C29 C30 142.4(3)
C27 C28 C29 C37 -142.8(3)
C26 C28 C29 C37 0.0(3)
C37 C29 C30 C34 -0.5(4)
C28 C29 C30 C34 -138.2(3)
C37 C29 C30 C31 138.2(3)
C28 C29 C30 C31 0.5(4)
C29 C30 C31 C39 -0.1(4)
C34 C30 C31 C39 142.6(3)
C29 C30 C31 C32 -142.7(3)
C34 C30 C31 C32 0.0(3)
C39 C31 C32 C58 -0.2(4)
C30 C31 C32 C58 142.7(3)
C39 C31 C32 C33 -142.8(3)
C30 C31 C32 C33 0.0(3)
C58 C32 C33 C53 -0.7(4)
C31 C32 C33 C53 142.2(3)
C58 C32 C33 C34 -142.9(3)
C31 C32 C33 C34 -0.1(3)
C29 C30 C34 C35 0.3(4)
C31 C30 C34 C35 -142.8(3)
C29 C30 C34 C33 143.0(3)
C31 C30 C34 C33 -0.1(3)
C53 C33 C34 C35 0.8(4)
C32 C33 C34 C35 143.1(3)
C53 C33 C34 C30 -142.2(3)
C32 C33 C34 C30 0.1(3)
C30 C34 C35 C6 138.0(3)
C33 C34 C35 C6 -0.2(4)
C30 C34 C35 C36 -0.4(4)
C33 C34 C35 C36 -138.6(3)
C5 C6 C35 C34 -0.5(4)
C7 C6 C35 C34 -142.1(3)
C5 C6 C35 C36 142.0(3)
C7 C6 C35 C36 0.4(3)
C34 C35 C36 C37 0.6(4)
C6 C35 C36 C37 -142.1(3)
C34 C35 C36 C45 142.1(3)
C6 C35 C36 C45 -0.6(3)
C35 C36 C37 C38 137.6(3)
C45 C36 C37 C38 0.5(4)
C35 C36 C37 C29 -0.8(4)
C45 C36 C37 C29 -137.8(3)
C30 C29 C37 C36 0.7(4)
C28 C29 C37 C36 142.8(3)
C30 C29 C37 C38 -142.1(3)
C28 C29 C37 C38 0.0(3)
C36 C37 C38 C43 -0.3(4)
C29 C37 C38 C43 142.3(3)
C36 C37 C38 C26 -142.5(3)
C29 C37 C38 C26 0.1(3)
C40 C26 C38 C43 0.2(4)
C28 C26 C38 C43 -142.4(3)
C40 C26 C38 C37 142.5(3)
C28 C26 C38 C37 -0.1(3)
C30 C31 C39 C25 -138.0(3)
C32 C31 C39 C25 0.4(4)
C30 C31 C39 C27 -0.4(4)
C32 C31 C39 C27 138.0(3)
C57 C25 C39 C31 -0.5(4)
C24 C25 C39 C31 142.2(3)
C57 C25 C39 C27 -142.4(3)
C24 C25 C39 C27 0.4(3)
C28 C27 C39 C31 0.6(4)
C23 C27 C39 C31 -142.5(3)
C28 C27 C39 C25 142.6(3)
C23 C27 C39 C25 -0.4(3)
C38 C26 C40 C41 -0.2(4)
C28 C26 C40 C41 137.8(3)
C38 C26 C40 C22 -138.6(3)
C28 C26 C40 C22 -0.6(4)
C23 C22 C40 C26 0.5(4)
C21 C22 C40 C26 143.1(3)
C23 C22 C40 C41 -142.6(3)
C21 C22 C40 C41 0.0(3)
C26 C40 C41 C42 0.7(4)
C22 C40 C41 C42 143.3(3)
C26 C40 C41 C59 -142.3(3)
C22 C40 C41 C59 0.3(3)
C40 C41 C42 C47 -137.8(3)
C59 C41 C42 C47 0.8(4)
C40 C41 C42 C43 -1.2(4)
C59 C41 C42 C43 137.4(3)
C37 C38 C43 C44 0.5(4)
C26 C38 C43 C44 138.6(3)
C37 C38 C43 C42 -138.8(3)
C26 C38 C43 C42 -0.7(4)
C41 C42 C43 C38 1.2(4)
C47 C42 C43 C38 142.7(3)
C41 C42 C43 C44 -142.2(3)
C47 C42 C43 C44 -0.6(3)
C38 C43 C44 C45 -1.1(4)
C42 C43 C44 C45 142.4(3)
C38 C43 C44 C46 -143.0(3)
C42 C43 C44 C46 0.5(3)
C43 C44 C45 C7 -137.3(3)
C46 C44 C45 C7 -0.6(4)
C43 C44 C45 C36 1.4(4)
C46 C44 C45 C36 138.1(3)
C8 C7 C45 C44 1.2(4)
C6 C7 C45 C44 143.2(3)
C8 C7 C45 C36 -142.1(3)
C6 C7 C45 C36 -0.2(3)
C37 C36 C45 C44 -1.1(4)
C35 C36 C45 C44 -142.8(3)
C37 C36 C45 C7 142.2(3)
C35 C36 C45 C7 0.5(3)
C50 C9 C46 C47 -2.4(4)
C8 C9 C46 C47 138.7(3)
C50 C9 C46 C44 -139.8(3)
C8 C9 C46 C44 1.3(4)
C45 C44 C46 C9 -0.7(4)
C43 C44 C46 C9 141.1(3)
C45 C44 C46 C47 -141.9(3)
C43 C44 C46 C47 -0.1(3)
C9 C46 C47 C48 0.7(4)
C44 C46 C47 C48 142.2(3)
C9 C46 C47 C42 -141.7(3)
C44 C46 C47 C42 -0.3(3)
C41 C42 C47 C48 -0.4(4)
C43 C42 C47 C48 -141.7(3)
C41 C42 C47 C46 141.8(3)
C43 C42 C47 C46 0.5(3)
C46 C47 C48 C60 -138.0(3)
C42 C47 C48 C60 0.1(4)
C46 C47 C48 C49 1.0(4)
C42 C47 C48 C49 139.1(3)
C47 C48 C49 C50 -1.1(4)
C60 C48 C49 C50 142.0(3)
C47 C48 C49 C14 -143.1(3)
C60 C48 C49 C14 0.0(3)
C13 C14 C49 C50 1.2(4)
C15 C14 C49 C50 -141.7(3)
C13 C14 C49 C48 143.2(3)
C15 C14 C49 C48 0.3(3)
C48 C49 C50 C9 -0.5(4)
C14 C49 C50 C9 136.6(3)
C48 C49 C50 C2 -153.3(3)
C14 C49 C50 C2 -16.2(4)
C46 C9 C50 C49 2.3(4)
C8 C9 C50 C49 -142.9(3)
C46 C9 C50 C2 158.9(2)
C8 C9 C50 C2 13.7(3)
C3 C2 C50 C49 134.8(3)
C61 C2 C50 C49 -109.6(3)
C1 C2 C50 C49 15.6(4)
C3 C2 C50 C9 -20.1(3)
C61 C2 C50 C9 95.4(3)
C1 C2 C50 C9 -139.3(2)
C11 C10 C51 C52 -2.3(4)
C1 C10 C51 C52 -152.3(2)
C11 C10 C51 C4 136.7(3)
C1 C10 C51 C4 -13.3(4)
C3 C4 C51 C10 -0.7(4)
C5 C4 C51 C10 -142.8(2)
C3 C4 C51 C52 142.8(2)
C5 C4 C51 C52 0.6(3)
C10 C51 C52 C54 0.3(4)
C4 C51 C52 C54 -143.2(3)
C10 C51 C52 C53 143.2(2)
C4 C51 C52 C53 -0.3(3)
C32 C33 C53 C5 -138.5(3)
C34 C33 C53 C5 -0.5(4)
C32 C33 C53 C52 0.6(4)
C34 C33 C53 C52 138.6(3)
C6 C5 C53 C33 -0.2(4)
C4 C5 C53 C33 143.9(3)
C6 C5 C53 C52 -143.7(3)
C4 C5 C53 C52 0.4(3)
C54 C52 C53 C33 -0.1(4)
C51 C52 C53 C33 -143.5(3)
C54 C52 C53 C5 143.4(3)
C51 C52 C53 C5 0.0(3)
C51 C52 C54 C55 0.5(4)
C53 C52 C54 C55 -138.2(3)
C51 C52 C54 C58 138.4(3)
C53 C52 C54 C58 -0.4(4)
C12 C11 C55 C54 138.0(3)
C10 C11 C55 C54 -2.8(4)
C12 C11 C55 C56 -0.2(4)
C10 C11 C55 C56 -141.0(3)
C52 C54 C55 C11 0.7(4)
C58 C54 C55 C11 -141.5(3)
C52 C54 C55 C56 142.9(3)
C58 C54 C55 C56 0.6(3)
C19 C18 C56 C57 -0.1(4)
C17 C18 C56 C57 -137.9(3)
C19 C18 C56 C55 136.7(3)
C17 C18 C56 C55 -1.0(4)
C11 C55 C56 C18 0.6(4)
C54 C55 C56 C18 -142.0(3)
C11 C55 C56 C57 142.2(3)
C54 C55 C56 C57 -0.5(3)
C39 C25 C57 C58 0.4(4)
C24 C25 C57 C58 -137.9(3)
C39 C25 C57 C56 138.1(3)
C24 C25 C57 C56 -0.2(4)
C18 C56 C57 C25 0.2(4)
C55 C56 C57 C25 -141.9(3)
C18 C56 C57 C58 142.2(3)
C55 C56 C57 C58 0.1(3)
C31 C32 C58 C54 -137.9(3)
C33 C32 C58 C54 0.1(4)
C31 C32 C58 C57 0.0(4)
C33 C32 C58 C57 138.1(3)
C52 C54 C58 C32 0.4(4)
C55 C54 C58 C32 142.0(3)
C52 C54 C58 C57 -142.1(3)
C55 C54 C58 C57 -0.5(3)
C25 C57 C58 C32 -0.1(4)
C56 C57 C58 C32 -142.3(3)
C25 C57 C58 C54 142.4(3)
C56 C57 C58 C54 0.2(3)
C20 C21 C59 C60 0.9(4)
C22 C21 C59 C60 -141.8(3)
C20 C21 C59 C41 143.3(3)
C22 C21 C59 C41 0.6(3)
C42 C41 C59 C60 -0.9(4)
C40 C41 C59 C60 142.0(3)
C42 C41 C59 C21 -143.5(3)
C40 C41 C59 C21 -0.5(3)
C21 C59 C60 C48 138.7(3)
C41 C59 C60 C48 0.6(4)
C21 C59 C60 C15 -0.3(4)
C41 C59 C60 C15 -138.4(3)
C47 C48 C60 C59 -0.2(4)
C49 C48 C60 C59 -143.6(3)
C47 C48 C60 C15 143.1(3)
C49 C48 C60 C15 -0.3(3)
C16 C15 C60 C59 -0.7(4)
C14 C15 C60 C59 143.9(3)
C16 C15 C60 C48 -144.2(3)
C14 C15 C60 C48 0.5(3)
C50 C2 C61 C62 -52.4(3)
C3 C2 C61 C62 55.1(3)
C1 C2 C61 C62 -177.9(2)
C10 C1 C63 C71 53.5(3)
C13 C1 C63 C71 159.0(2)
C2 C1 C63 C71 -73.6(3)
C10 C1 C63 C64 -120.7(2)
C13 C1 C63 C64 -15.2(3)
C2 C1 C63 C64 112.3(2)
C71 C63 C64 C76 -75.5(3)
C1 C63 C64 C76 99.0(3)
C71 C63 C64 C65 103.5(3)
C1 C63 C64 C65 -81.9(3)
C76 C64 C65 C70 -44.6(4)
C63 C64 C65 C70 136.4(3)
C76 C64 C65 C66 131.4(3)
C63 C64 C65 C66 -47.6(3)
C70 C65 C66 C67 0.8(4)
C64 C65 C66 C67 -175.3(3)
C65 C66 C67 C68 -1.2(4)
C82 N81 C68 C69 -2.0(5)
C83 N81 C68 C69 -176.5(3)
C82 N81 C68 C67 178.4(3)
C83 N81 C68 C67 3.9(5)
C66 C67 C68 N81 -179.8(3)
C66 C67 C68 C69 0.6(4)
N81 C68 C69 C70 -179.3(3)
C67 C68 C69 C70 0.3(4)
C68 C69 C70 C65 -0.7(5)
C66 C65 C70 C69 0.1(4)
C64 C65 C70 C69 176.1(3)
C64 C63 C71 C72 -2.3(4)
C1 C63 C71 C72 -176.5(2)
C64 C63 C71 C74 180.0(2)
C1 C63 C71 C74 5.8(4)
C63 C71 C72 N73 -152(8)
C74 C71 C72 N73 26(8)
C63 C71 C74 N75 156(3)
C72 C71 C74 N75 -22(3)
C65 C64 C76 C79 -178.3(3)
C63 C64 C76 C79 0.7(4)
C65 C64 C76 C77 -2.3(4)
C63 C64 C76 C77 176.6(3)
C64 C76 C77 N78 -164(9)
C79 C76 C77 N78 12(9)
C64 C76 C79 N80 110(6)
C77 C76 C79 N80 -67(6)
C851 S73 C85 S84 -95(6)
